data_4312406
loop_
_publ_author_name
'Nathalie Calin'
'Slavi C. Sevov'

_publ_section_title
;
 Novel Mixed-Valence Heteropolyoxometalates: A Molybdenum Diphosphonate
 Anion [MoV7MoVIO16(O3PPhPO3H)4]3- and Its One- and Two-Dimensional
 Assemblies
;
_journal_name_full 'Inorganic Chemistry'
_journal_page_first 7304
_journal_page_last 7308
_journal_paper_doi 10.1021/ic034505c
_journal_volume 42
_journal_year 2003
_chemical_formula_sum 'C33 H33 Mo8 N6 O40 P8'
_chemical_formula_weight 2168.93
_chemical_name_common (ImH2)3(1)
_chemical_name_systematic
; 
(C3N2H5)4[Mo8O16(O3P-C6H4-PO3H)4] 
;
_space_group_IT_number 41
_symmetry_cell_setting orthorhombic
_symmetry_space_group_name_Hall 'A 2 -2ab'
_symmetry_space_group_name_H-M 'A b a 2'
_atom_sites_solution_hydrogens geom
_atom_sites_solution_primary direct
_atom_sites_solution_secondary difmap
_audit_creation_method SHELXL-97
_cell_angle_alpha 90.00
_cell_angle_beta 90.00
_cell_angle_gamma 90.00
_cell_formula_units_Z 4
_cell_length_a 16.675(4)
_cell_length_b 17.2380(10)
_cell_length_c 24.881(2)
_cell_measurement_reflns_used 25
_cell_measurement_temperature 293(2)
_cell_measurement_theta_max 13
_cell_measurement_theta_min 8
_cell_volume 7151.9(19)
_computing_cell_refinement CAD4_(Enraf-Nonius,_1977
_computing_data_collection CAD4_(Enraf-Nonius,_1977
_computing_data_reduction SDS_Package_(Enraf-Nonius,_1985
_computing_molecular_graphics 'Bruker SHELXTL-V5.1'
_computing_publication_material 'Bruker SHELXTL-V5.1'
_computing_structure_refinement 'Bruker SHELXTL-V5.1'
_computing_structure_solution 'Bruker SHELXTL-V5.1'
_diffrn_ambient_temperature 293(2)
_diffrn_measured_fraction_theta_full 0.996
_diffrn_measured_fraction_theta_max 0.996
_diffrn_measurement_device_type Enraf-Nonius_CAD4
_diffrn_measurement_method omega-2theta
_diffrn_radiation_monochromator graphite
_diffrn_radiation_source 'fine-focus sealed tube'
_diffrn_radiation_type MoK\a
_diffrn_radiation_wavelength 0.71073
_diffrn_reflns_av_R_equivalents 0.0366
_diffrn_reflns_av_sigmaI/netI 0.0552
_diffrn_reflns_limit_h_max 0
_diffrn_reflns_limit_h_min -19
_diffrn_reflns_limit_k_max 20
_diffrn_reflns_limit_k_min 0
_diffrn_reflns_limit_l_max 29
_diffrn_reflns_limit_l_min -29
_diffrn_reflns_number 6432
_diffrn_reflns_theta_full 24.97
_diffrn_reflns_theta_max 24.97
_diffrn_reflns_theta_min 2.36
_diffrn_standards_interval_count 200
_diffrn_standards_interval_time 120
_diffrn_standards_number 3
_exptl_absorpt_coefficient_mu 1.627
_exptl_absorpt_correction_T_max 0.992
_exptl_absorpt_correction_T_min 0.547
_exptl_absorpt_correction_type semiempirical
_exptl_absorpt_process_details psi-scans
_exptl_crystal_colour purple
_exptl_crystal_density_diffrn 2.014
_exptl_crystal_density_method 'not measured'
_exptl_crystal_description block
_exptl_crystal_F_000 4196
_exptl_crystal_size_max 0.20
_exptl_crystal_size_mid 0.20
_exptl_crystal_size_min 0.15
_refine_diff_density_max 1.212
_refine_diff_density_min -0.490
_refine_diff_density_rms 0.152
_refine_ls_abs_structure_details 'Flack H D (1983), Acta Cryst. A39, 876-881'
_refine_ls_abs_structure_Flack 0.00(6)
_refine_ls_extinction_coef 0.00010(4)
_refine_ls_extinction_expression Fc^*^=kFc[1+0.001xFc^2^\l^3^/sin(2\q)]^-1/4^
_refine_ls_extinction_method SHELXL
_refine_ls_goodness_of_fit_ref 1.043
_refine_ls_hydrogen_treatment mixed
_refine_ls_matrix_type full
_refine_ls_number_parameters 431
_refine_ls_number_reflns 6265
_refine_ls_number_restraints 1
_refine_ls_restrained_S_all 1.043
_refine_ls_R_factor_all 0.0585
_refine_ls_R_factor_gt 0.0465
_refine_ls_shift/su_max 0.001
_refine_ls_shift/su_mean 0.000
_refine_ls_structure_factor_coef Fsqd
_refine_ls_weighting_details 'calc w=1/[\s^2^(Fo^2^)+(0.0792P)^2^+0.0000P] where P=(Fo^2^+2Fc^2^)/3'
_refine_ls_weighting_scheme calc
_refine_ls_wR_factor_gt 0.1167
_refine_ls_wR_factor_ref 0.1237
_reflns_number_gt 5401
_reflns_number_total 6265
_reflns_threshold_expression >2sigma(I)
_cod_data_source_file ic034505csi20030819_103535_1.cif
_cod_data_source_block (ImH2)3(1)
_cod_depositor_comments
;
The following automatic conversions were performed:

'_symmetry_cell_setting' value 'Orthorhombic' changed to
'orthorhombic' according to the built-in table from CIF Core
dictionary named 'cif_core.dic' version 2.4.1 from 2010-06-29.

Automatic conversion script
Id: cif_fix_values 1646 2011-03-28 12:23:43Z adriana 
;
_cod_database_code 4312406

loop_
_symmetry_equiv_pos_as_xyz
'x, y, z'
'-x, -y, z'
'x+1/2, -y+1/2, z'
'-x+1/2, y+1/2, z'
'x, y+1/2, z+1/2'
'-x, -y+1/2, z+1/2'
'x+1/2, -y+1, z+1/2'
'-x+1/2, y+1, z+1/2'

loop_
_atom_site_label
_atom_site_type_symbol
_atom_site_fract_x
_atom_site_fract_y
_atom_site_fract_z
_atom_site_U_iso_or_equiv
_atom_site_adp_type
_atom_site_occupancy
_atom_site_symmetry_multiplicity
_atom_site_calc_flag
_atom_site_refinement_flags
_atom_site_disorder_assembly
_atom_site_disorder_group
Mo1 Mo 0.22851(5) 0.52015(5) 0.21047(3) 0.0295(2) Uani 1 1 d . . .
Mo2 Mo 0.08958(5) 0.56366(5) 0.30416(3) 0.0295(2) Uani 1 1 d . . .
Mo3 Mo 0.02928(5) 0.39584(5) 0.03145(3) 0.0285(2) Uani 1 1 d . . .
Mo4 Mo 0.16945(5) 0.35475(5) 0.12379(3) 0.0297(2) Uani 1 1 d . . .
P1 P -0.12864(15) 0.44761(15) 0.09800(9) 0.0268(5) Uani 1 1 d . . .
P2 P -0.07111(14) 0.61465(15) 0.23563(9) 0.0270(5) Uani 1 1 d . . .
P3 P 0.21853(15) 0.42641(16) 0.00634(10) 0.0312(6) Uani 1 1 d . . .
P4 P 0.22600(15) 0.42905(18) 0.32670(10) 0.0338(6) Uani 1 1 d . . .
O1 O -0.0544(4) 0.3961(4) 0.0902(3) 0.0346(16) Uani 1 1 d . . .
O2 O 0.0920(4) 0.6345(5) 0.3505(3) 0.0444(19) Uani 1 1 d . . .
O3 O 0.2402(4) 0.3883(4) 0.0587(3) 0.0355(16) Uani 1 1 d . . .
O4 O -0.0810(4) 0.6483(4) 0.1793(2) 0.0337(16) Uani 1 1 d . . .
O5 O 0.2166(5) 0.2708(4) 0.1366(3) 0.0462(19) Uani 1 1 d . . .
O6 O -0.1643(4) 0.4266(4) 0.1526(3) 0.0325(16) Uani 1 1 d . . .
O7 O 0.0184(4) 0.6159(4) 0.2484(3) 0.0340(16) Uani 1 1 d . . .
O8 O 0.2670(4) 0.4519(5) 0.2742(3) 0.0400(18) Uani 1 1 d . . .
O9 O 0.2271(4) 0.4288(4) 0.1674(3) 0.0353(16) Uani 1 1 d . . .
O10 O 0.0000 0.5000 0.3254(4) 0.031(2) Uani 1 2 d S . .
O11 O -0.1078(4) 0.5338(4) 0.2407(2) 0.0301(15) Uani 1 1 d . . .
O12 O 0.0000 0.5000 0.0131(3) 0.031(2) Uani 1 2 d S . .
O13 O 0.1317(4) 0.4164(4) -0.0118(2) 0.0333(15) Uani 1 1 d . . .
O14 O 0.3194(4) 0.5580(5) 0.1985(3) 0.0452(19) Uani 1 1 d . . .
O15 O 0.1592(4) 0.4848(4) 0.3439(3) 0.0365(16) Uani 1 1 d . . .
O16 O 0.2719(4) 0.3937(4) -0.0381(3) 0.0387(17) Uani 1 1 d . . .
O17 O 0.1822(4) 0.5885(4) 0.2610(3) 0.0306(15) Uani 1 1 d . . .
O18 O 0.2877(4) 0.4209(5) 0.3712(3) 0.0399(18) Uani 1 1 d . . .
O19 O -0.1072(4) 0.5337(4) 0.0940(2) 0.0288(14) Uani 1 1 d . . .
O20 O -0.0164(4) 0.3405(5) -0.0140(3) 0.0422(18) Uani 1 1 d . . .
O21 O 0.0886(4) 0.3232(4) 0.0730(2) 0.0321(15) Uani 1 1 d . . .
C1 C 0.2374(6) 0.5295(6) 0.0098(4) 0.034(2) Uani 1 1 d . . .
C2 C 0.1822(6) 0.3355(6) 0.3169(4) 0.033(2) Uani 1 1 d . . .
C3 C 0.2011(6) 0.5788(6) 0.0482(4) 0.035(2) Uani 1 1 d . . .
C4 C 0.1194(7) 0.3185(6) 0.2812(4) 0.037(2) Uani 1 1 d . . .
C5 C 0.3057(9) 0.6388(9) -0.0299(5) 0.064(4) Uani 1 1 d . . .
H5 H 0.3412 0.6584 -0.0553 0.077 Uiso 1 1 calc R . .
C6 C 0.2894(7) 0.5603(7) -0.0287(4) 0.045(3) Uani 1 1 d . . .
H6 H 0.3132 0.5276 -0.0538 0.054 Uiso 1 1 calc R . .
C7 C 0.2161(7) 0.6590(7) 0.0459(5) 0.049(3) Uani 1 1 d . . .
H7 H 0.1909 0.6920 0.0701 0.059 Uiso 1 1 calc R . .
C8 C 0.0966(9) 0.2439(8) 0.2752(6) 0.069(4) Uani 1 1 d . . .
H8 H 0.0576 0.2328 0.2497 0.083 Uiso 1 1 calc R . .
C9 C 0.2688(9) 0.6897(7) 0.0076(6) 0.065(4) Uani 1 1 d . . .
H9 H 0.2793 0.7427 0.0066 0.078 Uiso 1 1 calc R . .
C10 C 0.1280(12) 0.1826(8) 0.3049(8) 0.098(6) Uani 1 1 d . . .
H10 H 0.1087 0.1323 0.3011 0.117 Uiso 1 1 calc R . .
C11 C 0.1887(10) 0.2001(8) 0.3399(6) 0.075(5) Uani 1 1 d . . .
H11 H 0.2117 0.1605 0.3601 0.090 Uiso 1 1 calc R . .
C12 C 0.2152(8) 0.2710(7) 0.3457(5) 0.055(3) Uani 1 1 d . . .
H12 H 0.2573 0.2799 0.3694 0.066 Uiso 1 1 calc R . .
N13 N 0.0000 0.5000 -0.1129(8) 0.150(13) Uani 1 2 d S . .
H13A H 0.0160 0.5394 -0.0918 0.180 Uiso 0.50 1 calc PR . .
H13B H -0.0160 0.4606 -0.0918 0.180 Uiso 0.50 1 calc PR . .
N14 N 0.3606(11) 0.3259(13) 0.2140(8) 0.122(6) Uani 1 1 d . . .
H14A H 0.3777 0.3420 0.2464 0.146 Uiso 1 1 calc R . .
H14B H 0.3108 0.3444 0.2084 0.146 Uiso 1 1 calc R . .
C15 C 0.4398(7) 0.4771(7) 0.3560(5) 0.044(3) Uani 1 1 d . . .
H15 H 0.3900 0.4591 0.3672 0.053 Uiso 1 1 calc R . .
C16 C 0.4644(8) 0.4849(8) 0.3067(7) 0.083(4) Uani 0.50 1 d P . .
N16 N 0.4644(8) 0.4849(8) 0.3067(7) 0.083(4) Uani 0.50 1 d P . .
H16 H 0.4171 0.4648 0.3067 0.099 Uiso 0.50 1 calc PR . .
N17 N 0.414(2) 0.2348(17) 0.1755(12) 0.21(2) Uani 1 1 d . . .
H17 H 0.4275 0.1888 0.1659 0.253 Uiso 1 1 calc R . .
C18 C 0.3612(17) 0.2521(13) 0.2112(13) 0.129(10) Uani 1 1 d . . .
H18 H 0.3300 0.2178 0.2310 0.154 Uiso 1 1 calc R . .
C19 C 0.442(2) 0.297(2) 0.1569(15) 0.163(14) Uani 1 1 d . . .
H19 H 0.4829 0.3000 0.1316 0.196 Uiso 1 1 calc R . .
C20 C 0.4111(17) 0.3501(13) 0.1749(12) 0.128(9) Uani 1 1 d . . .
H20 H 0.4192 0.4013 0.1645 0.154 Uiso 1 1 calc R . .

loop_
_atom_site_aniso_label
_atom_site_aniso_U_11
_atom_site_aniso_U_22
_atom_site_aniso_U_33
_atom_site_aniso_U_23
_atom_site_aniso_U_13
_atom_site_aniso_U_12
Mo1 0.0231(4) 0.0468(5) 0.0186(4) -0.0034(4) 0.0004(3) -0.0042(4)
Mo2 0.0234(4) 0.0464(5) 0.0187(4) -0.0053(4) -0.0004(3) -0.0024(4)
Mo3 0.0292(4) 0.0358(4) 0.0205(4) -0.0022(4) -0.0007(3) 0.0000(4)
Mo4 0.0318(4) 0.0382(5) 0.0190(4) -0.0008(4) 0.0005(3) 0.0049(4)
P1 0.0273(13) 0.0364(14) 0.0167(11) 0.0029(10) -0.0018(9) 0.0003(10)
P2 0.0240(12) 0.0391(14) 0.0179(11) 0.0007(10) 0.0004(9) -0.0012(11)
P3 0.0317(13) 0.0428(14) 0.0192(11) -0.0027(11) 0.0046(10) 0.0041(11)
P4 0.0272(13) 0.0542(17) 0.0200(12) 0.0006(11) -0.0053(10) 0.0017(12)
O1 0.041(4) 0.037(4) 0.026(3) 0.004(3) -0.001(3) 0.001(3)
O2 0.042(4) 0.056(5) 0.035(4) -0.015(4) -0.001(3) -0.008(4)
O3 0.035(4) 0.045(4) 0.026(3) 0.002(3) 0.002(3) 0.003(3)
O4 0.039(4) 0.043(4) 0.019(3) 0.008(3) -0.002(3) -0.003(3)
O5 0.053(5) 0.047(4) 0.038(4) 0.000(4) -0.003(3) 0.010(4)
O6 0.036(4) 0.041(4) 0.021(3) 0.007(3) 0.004(3) -0.002(3)
O7 0.029(4) 0.045(4) 0.027(4) 0.001(3) -0.002(3) -0.005(3)
O8 0.032(4) 0.067(5) 0.021(3) 0.002(3) -0.001(3) 0.005(3)
O9 0.033(4) 0.052(4) 0.021(3) -0.001(3) -0.002(3) 0.000(3)
O10 0.028(5) 0.039(6) 0.025(4) 0.000 0.000 0.002(4)
O11 0.021(3) 0.050(4) 0.020(3) -0.004(3) 0.001(3) -0.009(3)
O12 0.041(5) 0.040(5) 0.012(4) 0.000 0.000 0.002(4)
O13 0.035(4) 0.047(4) 0.017(3) 0.002(3) 0.003(3) -0.004(3)
O14 0.034(4) 0.060(5) 0.041(4) -0.009(4) 0.008(3) -0.011(4)
O15 0.030(4) 0.059(5) 0.020(3) -0.001(3) -0.003(3) 0.004(3)
O16 0.033(4) 0.050(4) 0.033(4) -0.008(3) 0.012(3) 0.005(3)
O17 0.024(3) 0.047(4) 0.020(3) -0.004(3) -0.001(3) -0.003(3)
O18 0.026(3) 0.066(5) 0.028(4) 0.002(3) -0.008(3) -0.002(3)
O19 0.023(3) 0.041(4) 0.022(3) 0.002(3) -0.003(3) 0.001(3)
O20 0.041(4) 0.050(5) 0.035(4) -0.003(3) 0.000(3) -0.006(4)
O21 0.030(3) 0.044(4) 0.022(3) -0.002(3) 0.004(3) -0.001(3)
C1 0.028(5) 0.046(6) 0.027(5) -0.005(5) -0.002(4) -0.008(4)
C2 0.029(5) 0.048(6) 0.023(5) 0.002(4) -0.001(4) 0.010(4)
C3 0.037(5) 0.047(6) 0.020(5) -0.007(4) 0.005(4) -0.002(5)
C4 0.042(6) 0.036(6) 0.034(5) 0.006(5) -0.006(5) 0.002(5)
C5 0.076(10) 0.077(10) 0.038(7) -0.002(6) 0.018(6) -0.018(8)
C6 0.048(7) 0.057(8) 0.031(6) -0.005(5) 0.023(5) -0.007(6)
C7 0.056(7) 0.052(7) 0.040(6) -0.014(5) 0.016(5) -0.016(6)
C8 0.081(10) 0.045(7) 0.081(10) 0.003(7) -0.044(8) -0.001(7)
C9 0.084(10) 0.045(7) 0.065(8) -0.003(7) 0.027(7) -0.022(7)
C10 0.132(15) 0.045(8) 0.116(14) 0.016(9) -0.061(14) 0.000(9)
C11 0.097(12) 0.051(8) 0.078(10) 0.009(7) -0.060(9) 0.005(8)
C12 0.064(8) 0.052(8) 0.048(7) 0.005(6) -0.019(6) 0.019(6)
N13 0.21(3) 0.20(3) 0.038(11) 0.000 0.000 -0.12(3)
N14 0.098(12) 0.156(19) 0.111(14) -0.032(14) -0.024(12) 0.037(12)
C15 0.031(6) 0.062(8) 0.041(6) -0.005(6) -0.003(5) -0.026(5)
C16 0.065(8) 0.073(9) 0.111(13) -0.009(9) -0.022(9) 0.003(7)
N16 0.065(8) 0.073(9) 0.111(13) -0.009(9) -0.022(9) 0.003(7)
N17 0.27(4) 0.17(3) 0.19(3) -0.14(2) -0.18(3) 0.17(3)
C18 0.16(2) 0.060(12) 0.17(2) 0.049(15) -0.09(2) -0.029(14)
C19 0.19(3) 0.12(2) 0.18(3) 0.00(2) -0.07(2) 0.07(3)
C20 0.16(2) 0.059(12) 0.17(3) 0.031(14) 0.04(2) 0.020(13)

loop_
_atom_type_symbol
_atom_type_description
_atom_type_scat_dispersion_real
_atom_type_scat_dispersion_imag
_atom_type_scat_source
C C 0.0033 0.0016 'International Tables Vol C Tables 4.2.6.8 and 6.1.1.4'
H H 0.0000 0.0000 'International Tables Vol C Tables 4.2.6.8 and 6.1.1.4'
N N 0.0061 0.0033 'International Tables Vol C Tables 4.2.6.8 and 6.1.1.4'
O O 0.0106 0.0060 'International Tables Vol C Tables 4.2.6.8 and 6.1.1.4'
P P 0.1023 0.0942 'International Tables Vol C Tables 4.2.6.8 and 6.1.1.4'
Mo Mo -1.6832 0.6857 'International Tables Vol C Tables 4.2.6.8 and 6.1.1.4'

loop_
_geom_angle_atom_site_label_1
_geom_angle_atom_site_label_2
_geom_angle_atom_site_label_3
_geom_angle
_geom_angle_site_symmetry_1
_geom_angle_site_symmetry_3
_geom_angle_publ_flag
O14 Mo1 O17 104.1(3) . . ?
O14 Mo1 O9 103.5(3) . . ?
O17 Mo1 O9 152.3(3) . . ?
O14 Mo1 O6 100.1(3) . 2_565 ?
O17 Mo1 O6 88.5(3) . 2_565 ?
O9 Mo1 O6 88.2(3) . 2_565 ?
O14 Mo1 O8 94.4(3) . . ?
O17 Mo1 O8 88.4(3) . . ?
O9 Mo1 O8 88.0(3) . . ?
O6 Mo1 O8 165.4(3) 2_565 . ?
O14 Mo1 O11 171.4(3) . 2_565 ?
O17 Mo1 O11 71.5(3) . 2_565 ?
O9 Mo1 O11 80.8(3) . 2_565 ?
O6 Mo1 O11 87.3(3) 2_565 2_565 ?
O8 Mo1 O11 78.2(3) . 2_565 ?
O2 Mo2 O10 104.2(3) . . ?
O2 Mo2 O17 101.6(3) . . ?
O10 Mo2 O17 154.1(3) . . ?
O2 Mo2 O7 99.2(3) . . ?
O10 Mo2 O7 89.2(3) . . ?
O17 Mo2 O7 89.4(3) . . ?
O2 Mo2 O15 98.0(3) . . ?
O10 Mo2 O15 85.9(2) . . ?
O17 Mo2 O15 87.8(3) . . ?
O7 Mo2 O15 162.8(3) . . ?
O2 Mo2 O11 171.1(3) . 2_565 ?
O10 Mo2 O11 82.9(2) . 2_565 ?
O17 Mo2 O11 71.2(3) . 2_565 ?
O7 Mo2 O11 86.2(3) . 2_565 ?
O15 Mo2 O11 76.9(2) . 2_565 ?
O20 Mo3 O21 103.4(3) . . ?
O20 Mo3 O12 104.9(3) . . ?
O21 Mo3 O12 151.6(3) . . ?
O20 Mo3 O1 100.2(3) . . ?
O21 Mo3 O1 88.2(3) . . ?
O12 Mo3 O1 89.7(3) . . ?
O20 Mo3 O13 97.1(3) . . ?
O21 Mo3 O13 88.0(3) . . ?
O12 Mo3 O13 85.7(2) . . ?
O1 Mo3 O13 162.7(3) . . ?
O20 Mo3 O19 173.6(3) . 2_565 ?
O21 Mo3 O19 72.2(3) . 2_565 ?
O12 Mo3 O19 79.4(2) . 2_565 ?
O1 Mo3 O19 84.4(2) . 2_565 ?
O13 Mo3 O19 78.4(2) . 2_565 ?
O5 Mo4 O21 102.1(3) . . ?
O5 Mo4 O9 103.3(3) . . ?
O21 Mo4 O9 154.6(3) . . ?
O5 Mo4 O4 101.0(3) . 2_565 ?
O21 Mo4 O4 86.0(3) . 2_565 ?
O9 Mo4 O4 89.8(3) . 2_565 ?
O5 Mo4 O3 97.0(3) . . ?
O21 Mo4 O3 88.0(3) . . ?
O9 Mo4 O3 88.4(3) . . ?
O4 Mo4 O3 161.9(3) 2_565 . ?
O5 Mo4 O19 172.2(3) . 2_565 ?
O21 Mo4 O19 73.1(3) . 2_565 ?
O9 Mo4 O19 81.6(3) . 2_565 ?
O4 Mo4 O19 85.0(2) 2_565 2_565 ?
O3 Mo4 O19 76.9(2) . 2_565 ?
O6 P1 O19 112.2(4) . . ?
O6 P1 O1 106.9(4) . . ?
O19 P1 O1 111.4(4) . . ?
O6 P1 C3 107.0(4) . 2_565 ?
O19 P1 C3 111.1(4) . 2_565 ?
O1 P1 C3 108.0(5) . 2_565 ?
O7 P2 O4 107.0(4) . . ?
O7 P2 O11 112.9(4) . . ?
O4 P2 O11 112.2(4) . . ?
O7 P2 C4 107.2(5) . 2_565 ?
O4 P2 C4 106.7(5) . 2_565 ?
O11 P2 C4 110.6(4) . 2_565 ?
O3 P3 O13 115.9(4) . . ?
O3 P3 O16 109.0(4) . . ?
O13 P3 O16 107.3(4) . . ?
O3 P3 C1 110.3(4) . . ?
O13 P3 C1 106.9(4) . . ?
O16 P3 C1 107.2(4) . . ?
O18 P4 O8 110.2(4) . . ?
O18 P4 O15 110.3(4) . . ?
O8 P4 O15 113.7(4) . . ?
O18 P4 C2 107.0(5) . . ?
O8 P4 C2 107.4(4) . . ?
O15 P4 C2 107.9(4) . . ?
P1 O1 Mo3 130.6(4) . . ?
P3 O3 Mo4 131.1(4) . . ?
P2 O4 Mo4 134.2(4) . 2_565 ?
P1 O6 Mo1 137.3(4) . 2_565 ?
P2 O7 Mo2 134.9(4) . . ?
P4 O8 Mo1 131.4(4) . . ?
Mo1 O9 Mo4 150.3(4) . . ?
Mo2 O10 Mo2 148.2(5) 2_565 . ?
P2 O11 Mo2 131.5(4) . 2_565 ?
P2 O11 Mo1 133.0(4) . 2_565 ?
Mo2 O11 Mo1 92.5(2) 2_565 2_565 ?
Mo3 O12 Mo3 152.4(5) . 2_565 ?
P3 O13 Mo3 130.8(4) . . ?
P4 O15 Mo2 134.1(4) . . ?
Mo1 O17 Mo2 124.0(4) . . ?
P1 O19 Mo4 133.1(4) . 2_565 ?
P1 O19 Mo3 132.0(4) . 2_565 ?
Mo4 O19 Mo3 91.7(2) 2_565 2_565 ?
Mo3 O21 Mo4 122.4(4) . . ?
C6 C1 C3 120.0(10) . . ?
C6 C1 P3 116.7(8) . . ?
C3 C1 P3 123.3(8) . . ?
C4 C2 C12 116.2(10) . . ?
C4 C2 P4 125.4(8) . . ?
C12 C2 P4 118.3(8) . . ?
C7 C3 C1 119.2(9) . . ?
C7 C3 P1 113.5(8) . 2_565 ?
C1 C3 P1 127.1(8) . 2_565 ?
C8 C4 C2 118.6(10) . . ?
C8 C4 P2 114.4(8) . 2_565 ?
C2 C4 P2 126.6(8) . 2_565 ?
C6 C5 C9 120.4(11) . . ?
C5 C6 C1 120.6(10) . . ?
C9 C7 C3 120.7(11) . . ?
C4 C8 C10 124.1(12) . . ?
C7 C9 C5 119.0(11) . . ?
C11 C10 C8 116.6(13) . . ?
C12 C11 C10 121.7(13) . . ?
C11 C12 C2 122.7(12) . . ?
C15 N13 C15 108.7(17) 8_544 7_454 ?
C18 N14 C20 105(2) . . ?
C16 C15 N13 106.3(12) . 7 ?
N16 C16 C16 0.0(19) 2_665 2_665 ?
N16 C16 C15 109.2(7) 2_665 . ?
C16 C16 C15 109.2(7) 2_665 . ?
C19 N17 C18 108(2) . . ?
N14 C18 N17 106(3) . . ?
C20 C19 N17 112(4) . . ?
C19 C20 N14 109(3) . . ?

loop_
_geom_bond_atom_site_label_1
_geom_bond_atom_site_label_2
_geom_bond_distance
_geom_bond_site_symmetry_2
_geom_bond_publ_flag
Mo1 O14 1.677(7) . ?
Mo1 O17 1.888(7) . ?
Mo1 O9 1.905(7) . ?
Mo1 O6 2.014(7) 2_565 ?
Mo1 O8 2.077(7) . ?
Mo1 O11 2.341(6) 2_565 ?
Mo2 O2 1.681(7) . ?
Mo2 O10 1.927(3) . ?
Mo2 O17 1.930(7) . ?
Mo2 O7 2.036(7) . ?
Mo2 O15 2.042(7) . ?
Mo2 O11 2.327(7) 2_565 ?
Mo3 O20 1.664(7) . ?
Mo3 O21 1.901(7) . ?
Mo3 O12 1.916(2) . ?
Mo3 O1 2.021(7) . ?
Mo3 O13 2.051(7) . ?
Mo3 O19 2.364(7) 2_565 ?
Mo4 O5 1.678(7) . ?
Mo4 O21 1.926(6) . ?
Mo4 O9 1.932(7) . ?
Mo4 O4 2.020(6) 2_565 ?
Mo4 O3 2.087(7) . ?
Mo4 O19 2.307(7) 2_565 ?
P1 O6 1.527(7) . ?
P1 O19 1.529(7) . ?
P1 O1 1.535(7) . ?
P1 C3 1.790(10) 2_565 ?
P2 O7 1.526(7) . ?
P2 O4 1.526(6) . ?
P2 O11 1.527(7) . ?
P2 C4 1.807(10) 2_565 ?
P3 O3 1.502(7) . ?
P3 O13 1.526(7) . ?
P3 O16 1.526(7) . ?
P3 C1 1.806(11) . ?
P4 O18 1.519(7) . ?
P4 O8 1.525(7) . ?
P4 O15 1.532(7) . ?
P4 C2 1.787(11) . ?
O4 Mo4 2.020(6) 2_565 ?
O6 Mo1 2.014(7) 2_565 ?
O10 Mo2 1.927(3) 2_565 ?
O11 Mo2 2.327(7) 2_565 ?
O11 Mo1 2.341(6) 2_565 ?
O12 Mo3 1.916(2) 2_565 ?
O19 Mo4 2.307(7) 2_565 ?
O19 Mo3 2.364(7) 2_565 ?
C1 C6 1.398(15) . ?
C1 C3 1.414(14) . ?
C2 C4 1.403(14) . ?
C2 C12 1.432(15) . ?
C3 C7 1.406(16) . ?
C3 P1 1.790(10) 2_565 ?
C4 C8 1.349(17) . ?
C4 P2 1.807(10) 2_565 ?
C5 C6 1.381(18) . ?
C5 C9 1.421(19) . ?
C7 C9 1.400(17) . ?
C8 C10 1.391(19) . ?
C10 C11 1.37(2) . ?
C11 C12 1.308(18) . ?
N13 C15 1.326(15) 8_544 ?
N13 C15 1.326(15) 7_454 ?
N14 C18 1.27(3) . ?
N14 C20 1.35(3) . ?
C15 C16 1.30(2) . ?
C15 N13 1.326(15) 7 ?
C16 N16 1.30(3) 2_665 ?
C16 C16 1.30(3) 2_665 ?
N17 C19 1.26(5) . ?
N17 C18 1.28(4) . ?
C19 C20 1.13(4) . ?
